data_4063250
_space_group_IT_number 2
_symmetry_space_group_name_Hall '-P 1'
_symmetry_space_group_name_H-M 'P -1'

loop_
_publ_author_name
'Le\"ila Boubekeur'
'Simon Ulmer'
'Louis Ricard'
'Nicolas M\'ezailles'
'Pascal Le Floch'

_publ_section_title
;
 A Stable Hydrido Amido Ruthenium Complex Bearing a Tridentate
 Iminophosphorane-Phosphine-Amine Ligand
;
_journal_issue 2
_journal_name_full Organometallics
_journal_page_first 315
_journal_page_last 317
_journal_volume 25
_journal_year 2006
_chemical_formula_sum 'C31 H29 Br N2 P2'
_chemical_formula_weight 571.41
_chemical_name_systematic
; 
 ? 
;
_atom_sites_solution_hydrogens geom
_atom_sites_solution_primary direct
_atom_sites_solution_secondary difmap
_audit_creation_method SHELXL-97
_cell_angle_alpha 94.2310(10)
_cell_angle_beta 102.8560(10)
_cell_angle_gamma 103.2820(10)
_cell_formula_units_Z 2
_cell_length_a 10.3100(10)
_cell_length_b 10.6710(10)
_cell_length_c 13.1480(10)
_cell_measurement_temperature 150(2)
_cell_volume 1360.6(2)
_computing_structure_refinement 'SHELXL-97 (Sheldrick, 1997)'
_computing_structure_solution 'SHELXS-97 (Sheldrick, 1990)'
_diffrn_ambient_temperature 150(2)
_diffrn_measured_fraction_theta_full 0.984
_diffrn_measured_fraction_theta_max 0.984
_diffrn_radiation_monochromator graphite
_diffrn_radiation_source 'fine-focus sealed tube'
_diffrn_radiation_type MoK\a
_diffrn_radiation_wavelength 0.71069
_diffrn_reflns_av_R_equivalents 0.0263
_diffrn_reflns_av_sigmaI/netI 0.0621
_diffrn_reflns_limit_h_max 11
_diffrn_reflns_limit_h_min -13
_diffrn_reflns_limit_k_max 13
_diffrn_reflns_limit_k_min -12
_diffrn_reflns_limit_l_max 17
_diffrn_reflns_limit_l_min -15
_diffrn_reflns_number 9521
_diffrn_reflns_theta_full 27.48
_diffrn_reflns_theta_max 27.48
_diffrn_reflns_theta_min 2.82
_exptl_absorpt_coefficient_mu 1.651
_exptl_absorpt_correction_T_max 0.9677
_exptl_absorpt_correction_T_min 0.7127
_exptl_crystal_density_diffrn 1.395
_exptl_crystal_density_method 'not measured'
_exptl_crystal_F_000 588
_exptl_crystal_size_max 0.22
_exptl_crystal_size_mid 0.12
_exptl_crystal_size_min 0.02
_refine_diff_density_max 0.444
_refine_diff_density_min -0.600
_refine_diff_density_rms 0.065
_refine_ls_extinction_method none
_refine_ls_goodness_of_fit_ref 1.013
_refine_ls_hydrogen_treatment mixed
_refine_ls_matrix_type full
_refine_ls_number_parameters 334
_refine_ls_number_reflns 6135
_refine_ls_number_restraints 0
_refine_ls_restrained_S_all 1.013
_refine_ls_R_factor_all 0.0705
_refine_ls_R_factor_gt 0.0405
_refine_ls_shift/su_max 0.001
_refine_ls_shift/su_mean 0.000
_refine_ls_structure_factor_coef Fsqd
_refine_ls_weighting_details 'calc w=1/[\s^2^(Fo^2^)+(0.0456P)^2^+0.1255P] where P=(Fo^2^+2Fc^2^)/3'
_refine_ls_weighting_scheme calc
_refine_ls_wR_factor_gt 0.0900
_refine_ls_wR_factor_ref 0.1007
_reflns_number_gt 4378
_reflns_number_total 6135
_reflns_threshold_expression >2sigma(I)

loop_
_symmetry_equiv_pos_as_xyz
'x, y, z'
'-x, -y, -z'

loop_
_atom_site_label
_atom_site_type_symbol
_atom_site_fract_x
_atom_site_fract_y
_atom_site_fract_z
_atom_site_U_iso_or_equiv
_atom_site_adp_type
_atom_site_occupancy
_atom_site_symmetry_multiplicity
_atom_site_calc_flag
_atom_site_refinement_flags
Br1 Br 0.34681(3) 0.28495(3) 0.57635(3) 0.04749(12) Uani 1 1 d .
P1 P 0.14150(6) 0.47265(5) 0.74673(5) 0.02194(15) Uani 1 1 d .
P2 P 0.06641(6) 0.22590(6) 0.85427(5) 0.02531(15) Uani 1 1 d .
N1 N 0.17888(19) 0.50418(19) 0.63565(16) 0.0247(4) Uani 1 1 d .
H1 H 0.481(3) 0.658(3) 0.558(2) 0.030 Uiso 1 1 d .
N2 N 0.4287(2) 0.6250(2) 0.58618(18) 0.0327(5) Uani 1 1 d .
H2A H 0.210(3) 0.450(3) 0.608(2) 0.039 Uiso 1 1 d .
H2B H 0.407(3) 0.531(3) 0.587(2) 0.039 Uiso 1 1 d .
C1 C 0.1126(2) 0.2997(2) 0.73859(19) 0.0251(5) Uani 1 1 d .
H1A H 0.1969 0.2765 0.7284 0.030 Uiso 1 1 calc R
H1B H 0.0379 0.2599 0.6752 0.030 Uiso 1 1 calc R
C2 C 0.2789(2) 0.5502(2) 0.85988(19) 0.0228(5) Uani 1 1 d .
C3 C 0.2605(2) 0.5484(2) 0.9617(2) 0.0282(5) Uani 1 1 d .
H3 H 0.1736 0.5069 0.9725 0.034 Uiso 1 1 calc R
C4 C 0.3692(3) 0.6075(2) 1.0471(2) 0.0318(6) Uani 1 1 d .
H4 H 0.3571 0.6061 1.1166 0.038 Uiso 1 1 calc R
C5 C 0.4952(2) 0.6684(2) 1.0309(2) 0.0328(6) Uani 1 1 d .
H5 H 0.5690 0.7103 1.0893 0.039 Uiso 1 1 calc R
C6 C 0.5142(2) 0.6688(2) 0.9307(2) 0.0330(6) Uani 1 1 d .
H6 H 0.6017 0.7097 0.9205 0.040 Uiso 1 1 calc R
C7 C 0.4066(2) 0.6098(2) 0.8441(2) 0.0265(5) Uani 1 1 d .
H7 H 0.4201 0.6103 0.7749 0.032 Uiso 1 1 calc R
C8 C -0.0093(2) 0.5226(2) 0.75690(19) 0.0243(5) Uani 1 1 d .
C9 C -0.0045(3) 0.6338(2) 0.8211(2) 0.0332(6) Uani 1 1 d .
H9 H 0.0802 0.6824 0.8665 0.040 Uiso 1 1 calc R
C10 C -0.1238(3) 0.6734(3) 0.8186(2) 0.0452(8) Uani 1 1 d .
H10 H -0.1207 0.7495 0.8623 0.054 Uiso 1 1 calc R
C11 C -0.2472(3) 0.6028(3) 0.7529(2) 0.0414(7) Uani 1 1 d .
H11 H -0.3285 0.6307 0.7520 0.050 Uiso 1 1 calc R
C12 C -0.2535(3) 0.4926(3) 0.6889(2) 0.0354(6) Uani 1 1 d .
H12 H -0.3388 0.4444 0.6440 0.043 Uiso 1 1 calc R
C13 C -0.1347(2) 0.4524(2) 0.6901(2) 0.0290(6) Uani 1 1 d .
H13 H -0.1384 0.3769 0.6455 0.035 Uiso 1 1 calc R
C14 C 0.1941(2) 0.6265(2) 0.59391(19) 0.0249(5) Uani 1 1 d .
C15 C 0.3174(2) 0.6815(2) 0.56695(19) 0.0271(5) Uani 1 1 d .
C16 C 0.3273(3) 0.7968(2) 0.5227(2) 0.0344(6) Uani 1 1 d .
H16 H 0.4083 0.8337 0.5012 0.041 Uiso 1 1 calc R
C17 C 0.2221(3) 0.8589(2) 0.5093(2) 0.0373(6) Uani 1 1 d .
H17 H 0.2334 0.9399 0.4824 0.045 Uiso 1 1 calc R
C18 C 0.1000(3) 0.8034(2) 0.5351(2) 0.0345(6) Uani 1 1 d .
H18 H 0.0271 0.8454 0.5254 0.041 Uiso 1 1 calc R
C19 C 0.0859(2) 0.6859(2) 0.5752(2) 0.0297(6) Uani 1 1 d .
H19 H 0.0012 0.6454 0.5901 0.036 Uiso 1 1 calc R
C20 C -0.1102(2) 0.1305(2) 0.7939(2) 0.0285(5) Uani 1 1 d .
C21 C -0.2148(3) 0.1916(3) 0.7989(2) 0.0376(6) Uani 1 1 d .
H21 H -0.1925 0.2776 0.8343 0.045 Uiso 1 1 calc R
C22 C -0.3507(3) 0.1286(3) 0.7530(2) 0.0473(8) Uani 1 1 d .
H22 H -0.4212 0.1718 0.7548 0.057 Uiso 1 1 calc R
C23 C -0.3829(3) 0.0034(3) 0.7048(2) 0.0511(8) Uani 1 1 d .
H23 H -0.4763 -0.0405 0.6741 0.061 Uiso 1 1 calc R
C24 C -0.2812(3) -0.0599(3) 0.7003(2) 0.0483(8) Uani 1 1 d .
H24 H -0.3049 -0.1469 0.6669 0.058 Uiso 1 1 calc R
C25 C -0.1442(3) 0.0037(2) 0.7446(2) 0.0365(6) Uani 1 1 d .
H25 H -0.0741 -0.0395 0.7412 0.044 Uiso 1 1 calc R
C26 C 0.1635(2) 0.1018(2) 0.8639(2) 0.0264(5) Uani 1 1 d .
C27 C 0.1938(3) 0.0587(2) 0.9613(2) 0.0345(6) Uani 1 1 d .
H27 H 0.1600 0.0907 1.0169 0.041 Uiso 1 1 calc R
C28 C 0.2722(3) -0.0302(3) 0.9786(2) 0.0457(7) Uani 1 1 d .
H28 H 0.2935 -0.0576 1.0461 0.055 Uiso 1 1 calc R
C29 C 0.3194(3) -0.0788(2) 0.8985(3) 0.0436(7) Uani 1 1 d .
H29 H 0.3738 -0.1395 0.9105 0.052 Uiso 1 1 calc R
C30 C 0.2877(3) -0.0395(2) 0.8005(2) 0.0379(7) Uani 1 1 d .
H30 H 0.3192 -0.0743 0.7448 0.045 Uiso 1 1 calc R
C31 C 0.2107(2) 0.0499(2) 0.7829(2) 0.0309(6) Uani 1 1 d .
H31 H 0.1895 0.0765 0.7151 0.037 Uiso 1 1 calc R

loop_
_atom_site_aniso_label
_atom_site_aniso_U_11
_atom_site_aniso_U_22
_atom_site_aniso_U_33
_atom_site_aniso_U_23
_atom_site_aniso_U_13
_atom_site_aniso_U_12
Br1 0.05018(19) 0.03949(17) 0.0697(2) 0.01182(14) 0.04179(17) 0.01723(13)
P1 0.0175(3) 0.0227(3) 0.0260(4) 0.0020(2) 0.0072(3) 0.0045(2)
P2 0.0246(3) 0.0249(3) 0.0285(4) 0.0026(3) 0.0108(3) 0.0065(2)
N1 0.0222(10) 0.0255(10) 0.0276(12) 0.0012(9) 0.0109(9) 0.0045(8)
N2 0.0254(12) 0.0381(13) 0.0355(14) 0.0068(10) 0.0145(10) 0.0022(9)
C1 0.0237(12) 0.0242(12) 0.0288(14) 0.0030(10) 0.0097(10) 0.0057(9)
C2 0.0209(11) 0.0198(11) 0.0275(14) 0.0014(9) 0.0040(10) 0.0070(9)
C3 0.0255(13) 0.0279(12) 0.0319(15) 0.0036(11) 0.0081(11) 0.0071(10)
C4 0.0357(15) 0.0323(13) 0.0270(15) 0.0003(11) 0.0047(12) 0.0118(11)
C5 0.0250(13) 0.0319(13) 0.0366(17) -0.0055(11) -0.0031(11) 0.0107(10)
C6 0.0186(12) 0.0337(14) 0.0442(18) -0.0018(12) 0.0063(12) 0.0051(10)
C7 0.0187(12) 0.0305(13) 0.0310(15) 0.0016(10) 0.0062(10) 0.0083(9)
C8 0.0223(12) 0.0264(12) 0.0257(14) 0.0045(10) 0.0071(10) 0.0076(9)
C9 0.0290(13) 0.0354(14) 0.0350(16) -0.0014(11) 0.0058(11) 0.0119(11)
C10 0.0443(17) 0.0530(17) 0.0441(19) -0.0067(14) 0.0103(14) 0.0286(14)
C11 0.0285(14) 0.0675(19) 0.0385(17) 0.0093(14) 0.0123(13) 0.0283(13)
C12 0.0210(13) 0.0515(16) 0.0340(16) 0.0084(13) 0.0061(11) 0.0092(11)
C13 0.0237(13) 0.0328(13) 0.0304(15) 0.0031(11) 0.0078(11) 0.0064(10)
C14 0.0265(12) 0.0236(12) 0.0227(13) 0.0010(10) 0.0055(10) 0.0039(9)
C15 0.0260(12) 0.0278(12) 0.0222(14) -0.0025(10) 0.0050(10) -0.0012(10)
C16 0.0359(15) 0.0325(14) 0.0287(15) 0.0022(11) 0.0102(12) -0.0048(11)
C17 0.0505(17) 0.0303(14) 0.0272(15) 0.0068(11) 0.0044(13) 0.0064(12)
C18 0.0419(16) 0.0335(14) 0.0270(15) 0.0045(11) 0.0024(12) 0.0133(11)
C19 0.0291(13) 0.0320(13) 0.0277(15) 0.0033(11) 0.0069(11) 0.0073(10)
C20 0.0252(12) 0.0350(13) 0.0275(14) 0.0087(11) 0.0110(11) 0.0060(10)
C21 0.0308(14) 0.0444(15) 0.0412(17) 0.0089(12) 0.0165(13) 0.0082(11)
C22 0.0250(14) 0.073(2) 0.0454(19) 0.0072(16) 0.0130(13) 0.0124(14)
C23 0.0258(15) 0.082(2) 0.0346(18) 0.0045(16) 0.0073(13) -0.0066(14)
C24 0.0419(17) 0.0484(18) 0.0431(19) -0.0032(14) 0.0094(14) -0.0077(14)
C25 0.0311(14) 0.0353(14) 0.0402(17) 0.0003(12) 0.0096(12) 0.0033(11)
C26 0.0226(12) 0.0263(12) 0.0294(15) 0.0025(10) 0.0071(10) 0.0042(9)
C27 0.0401(15) 0.0313(14) 0.0326(16) 0.0058(11) 0.0101(12) 0.0082(11)
C28 0.0570(19) 0.0424(16) 0.0366(17) 0.0133(13) 0.0025(15) 0.0168(14)
C29 0.0373(16) 0.0320(15) 0.060(2) 0.0079(14) 0.0014(15) 0.0154(12)
C30 0.0335(14) 0.0319(14) 0.0511(19) -0.0002(13) 0.0162(13) 0.0102(11)
C31 0.0313(14) 0.0315(13) 0.0314(15) 0.0035(11) 0.0096(11) 0.0090(10)

loop_
_atom_type_symbol
_atom_type_description
_atom_type_scat_dispersion_real
_atom_type_scat_dispersion_imag
_atom_type_scat_source
C C 0.0033 0.0016 'International Tables Vol C Tables 4.2.6.8 and 6.1.1.4'
H H 0.0000 0.0000 'International Tables Vol C Tables 4.2.6.8 and 6.1.1.4'
N N 0.0061 0.0033 'International Tables Vol C Tables 4.2.6.8 and 6.1.1.4'
P P 0.1023 0.0942 'International Tables Vol C Tables 4.2.6.8 and 6.1.1.4'
Br Br -0.2901 2.4595 'International Tables Vol C Tables 4.2.6.8 and 6.1.1.4'

loop_
_geom_angle_atom_site_label_1
_geom_angle_atom_site_label_2
_geom_angle_atom_site_label_3
_geom_angle
N1 P1 C8 110.21(11)
N1 P1 C1 103.40(11)
C8 P1 C1 111.35(11)
N1 P1 C2 112.98(11)
C8 P1 C2 108.77(11)
C1 P1 C2 110.09(11)
C26 P2 C20 102.64(11)
C26 P2 C1 100.54(11)
C20 P2 C1 100.44(11)
C14 N1 P1 127.34(16)
C14 N1 H2A 116(2)
P1 N1 H2A 115(2)
C15 N2 H1 109(2)
C15 N2 H2B 116.5(15)
H1 N2 H2B 121(3)
P1 C1 P2 116.01(12)
P1 C1 H1A 108.3
P2 C1 H1A 108.3
P1 C1 H1B 108.3
P2 C1 H1B 108.3
H1A C1 H1B 107.4
C7 C2 C3 120.0(2)
C7 C2 P1 118.51(19)
C3 C2 P1 121.47(17)
C4 C3 C2 119.9(2)
C4 C3 H3 120.1
C2 C3 H3 120.1
C5 C4 C3 119.9(3)
C5 C4 H4 120.1
C3 C4 H4 120.1
C6 C5 C4 120.4(2)
C6 C5 H5 119.8
C4 C5 H5 119.8
C5 C6 C7 120.6(2)
C5 C6 H6 119.7
C7 C6 H6 119.7
C6 C7 C2 119.2(2)
C6 C7 H7 120.4
C2 C7 H7 120.4
C9 C8 C13 119.5(2)
C9 C8 P1 122.55(17)
C13 C8 P1 117.74(17)
C10 C9 C8 119.7(2)
C10 C9 H9 120.2
C8 C9 H9 120.2
C11 C10 C9 120.3(2)
C11 C10 H10 119.8
C9 C10 H10 119.8
C12 C11 C10 120.7(2)
C12 C11 H11 119.7
C10 C11 H11 119.7
C11 C12 C13 119.5(2)
C11 C12 H12 120.2
C13 C12 H12 120.2
C12 C13 C8 120.3(2)
C12 C13 H13 119.9
C8 C13 H13 119.9
C19 C14 C15 120.3(2)
C19 C14 N1 120.6(2)
C15 C14 N1 119.0(2)
C16 C15 N2 120.5(2)
C16 C15 C14 117.9(2)
N2 C15 C14 121.6(2)
C17 C16 C15 121.6(2)
C17 C16 H16 119.2
C15 C16 H16 119.2
C16 C17 C18 120.2(2)
C16 C17 H17 119.9
C18 C17 H17 119.9
C19 C18 C17 119.1(2)
C19 C18 H18 120.4
C17 C18 H18 120.4
C18 C19 C14 120.8(2)
C18 C19 H19 119.6
C14 C19 H19 119.6
C25 C20 C21 119.1(2)
C25 C20 P2 124.19(19)
C21 C20 P2 116.67(19)
C22 C21 C20 120.7(3)
C22 C21 H21 119.6
C20 C21 H21 119.6
C23 C22 C21 119.5(3)
C23 C22 H22 120.2
C21 C22 H22 120.2
C22 C23 C24 120.8(3)
C22 C23 H23 119.6
C24 C23 H23 119.6
C23 C24 C25 120.0(3)
C23 C24 H24 120.0
C25 C24 H24 120.0
C20 C25 C24 119.8(3)
C20 C25 H25 120.1
C24 C25 H25 120.1
C27 C26 C31 118.2(2)
C27 C26 P2 116.16(18)
C31 C26 P2 125.6(2)
C28 C27 C26 120.9(3)
C28 C27 H27 119.5
C26 C27 H27 119.5
C29 C28 C27 120.1(3)
C29 C28 H28 120.0
C27 C28 H28 120.0
C28 C29 C30 119.9(2)
C28 C29 H29 120.1
C30 C29 H29 120.1
C31 C30 C29 120.4(3)
C31 C30 H30 119.8
C29 C30 H30 119.8
C30 C31 C26 120.5(3)
C30 C31 H31 119.7
C26 C31 H31 119.7

loop_
_geom_bond_atom_site_label_1
_geom_bond_atom_site_label_2
_geom_bond_distance
P1 N1 1.630(2)
P1 C8 1.784(2)
P1 C1 1.792(2)
P1 C2 1.802(2)
P2 C26 1.830(2)
P2 C20 1.835(2)
P2 C1 1.867(3)
N1 C14 1.442(3)
N1 H2A 0.82(3)
N2 C15 1.398(3)
N2 H1 0.76(3)
N2 H2B 0.97(3)
C1 H1A 0.9900
C1 H1B 0.9900
C2 C7 1.393(3)
C2 C3 1.393(3)
C3 C4 1.388(3)
C3 H3 0.9500
C4 C5 1.382(4)
C4 H4 0.9500
C5 C6 1.375(4)
C5 H5 0.9500
C6 C7 1.391(3)
C6 H6 0.9500
C7 H7 0.9500
C8 C9 1.389(3)
C8 C13 1.399(3)
C9 C10 1.383(3)
C9 H9 0.9500
C10 C11 1.381(4)
C10 H10 0.9500
C11 C12 1.375(4)
C11 H11 0.9500
C12 C13 1.385(3)
C12 H12 0.9500
C13 H13 0.9500
C14 C19 1.390(3)
C14 C15 1.405(3)
C15 C16 1.391(4)
C16 C17 1.382(4)
C16 H16 0.9500
C17 C18 1.388(4)
C17 H17 0.9500
C18 C19 1.385(4)
C18 H18 0.9500
C19 H19 0.9500
C20 C25 1.387(3)
C20 C21 1.394(3)
C21 C22 1.382(4)
C21 H21 0.9500
C22 C23 1.369(4)
C22 H22 0.9500
C23 C24 1.380(4)
C23 H23 0.9500
C24 C25 1.389(4)
C24 H24 0.9500
C25 H25 0.9500
C26 C27 1.387(4)
C26 C31 1.394(3)
C27 C28 1.381(4)
C27 H27 0.9500
C28 C29 1.370(4)
C28 H28 0.9500
C29 C30 1.378(4)
C29 H29 0.9500
C30 C31 1.376(3)
C30 H30 0.9500
C31 H31 0.9500

_cod_database_code 4063250
_journal_paper_doi 10.1021/om050738v
